data_7719890
loop_
_publ_author_name
'Evsiunina, Mariia V.'
'Domnikov, Kirill S.'
'Matveev, Petr I.'
'Kalle, Paulina'
'Matazova, Ekaterina'
'Gerasimov, Mikhail A.'
'Lemport, Pavel S.'
'Sonin, Igor'
'Petrov, Vladimir G.'
'Kostikova, Galina V.'
'Ustynyuk, Yuri'
'Nenajdenko, Valentine'

_publ_section_title
;
 Morpholine-Derived Hydrophilic 1,10-phenanthroline-2,9-dicarboxamide for
 Americium--Lanthanide Separation in Phosphine Oxide Extraction Systems
;
_journal_name_full 'Dalton Transactions'
_journal_paper_doi 10.1039/D5DT02131F
_journal_year 2025
_chemical_formula_moiety 'C26 H40 Er N7 O10, 2(H2 O), 4(N O3)'
_chemical_formula_sum 'C26 H44 Er N11 O24'
_chemical_formula_weight 1061.98
_space_group_crystal_system monoclinic
_space_group_IT_number 15
_space_group_name_Hall '-C 2yc'
_space_group_name_H-M_alt 'C 1 2/c 1'
_atom_sites_solution_hydrogens mixed
_atom_sites_solution_primary dual
_audit_creation_date 2025-07-11
_audit_creation_method
;
Olex2 1.5
(compiled 2025.03.04 svn.red2d20d0 for OlexSys, GUI svn.r7188)
;
_audit_update_record
;
2025-08-18 deposited with the CCDC.	2025-11-07 downloaded from the CCDC.
;
_cell_angle_alpha 90
_cell_angle_beta 91.742(2)
_cell_angle_gamma 90
_cell_formula_units_Z 8
_cell_length_a 29.3427(15)
_cell_length_b 7.2948(4)
_cell_length_c 36.3733(17)
_cell_measurement_reflns_used 9961
_cell_measurement_temperature 100.0
_cell_measurement_theta_max 25.524
_cell_measurement_theta_min 2.600
_cell_volume 7782.1(7)
_computing_cell_refinement 'SAINT V8.40A (Bruker, 2019)'
_computing_data_collection 'APEX3 v.2017.3_0 (Bruker AXS, 2017)'
_computing_data_reduction 'SAINT V8.40A (Bruker, 2019)'
_computing_molecular_graphics 'Olex2 1.5 (Dolomanov et al., 2009)'
_computing_publication_material 'Olex2 1.5 (Dolomanov et al., 2009)'
_computing_structure_refinement 'SHELXL 2018/3 (Sheldrick, 2015)'
_computing_structure_solution 'SHELXT 2014/5 (Sheldrick, 2014)'
_diffrn_ambient_temperature 100
_diffrn_measured_fraction_theta_full 0.999
_diffrn_measured_fraction_theta_max 0.995
_diffrn_measurement_device_type 'Bruker D8 Venture'
_diffrn_measurement_method \w-scan
_diffrn_radiation_monochromator graphite
_diffrn_radiation_type MoK\a
_diffrn_radiation_wavelength 0.71073
_diffrn_reflns_av_R_equivalents 0.0558
_diffrn_reflns_av_unetI/netI 0.0502
_diffrn_reflns_Laue_measured_fraction_full 0.999
_diffrn_reflns_Laue_measured_fraction_max 0.995
_diffrn_reflns_limit_h_max 35
_diffrn_reflns_limit_h_min -35
_diffrn_reflns_limit_k_max 8
_diffrn_reflns_limit_k_min -8
_diffrn_reflns_limit_l_max 41
_diffrn_reflns_limit_l_min -44
_diffrn_reflns_number 30311
_diffrn_reflns_point_group_measured_fraction_full 0.999
_diffrn_reflns_point_group_measured_fraction_max 0.995
_diffrn_reflns_theta_full 25.242
_diffrn_reflns_theta_max 25.562
_diffrn_reflns_theta_min 2.241
_diffrn_source_current 1.0
_diffrn_source_power 0.05
_diffrn_source_target Mo
_diffrn_source_type 'fine-focus sealed X-ray tube'
_diffrn_source_voltage 50.0
_exptl_absorpt_coefficient_mu 2.264
_exptl_absorpt_correction_T_max 0.7452
_exptl_absorpt_correction_T_min 0.6133
_exptl_absorpt_correction_type multi-scan
_exptl_absorpt_process_details
;
SADABS-2016/2 (Bruker,2016/2) was used for absorption correction.
wR2(int) was 0.1406 before and 0.0544 after correction.
The Ratio of minimum to maximum transmission is 0.8230.
The \l/2 correction factor is Not present.
;
_exptl_crystal_colour colourless
_exptl_crystal_colour_primary colourless
_exptl_crystal_density_diffrn 1.813
_exptl_crystal_description needle
_exptl_crystal_F_000 4296
_exptl_crystal_size_max 0.39
_exptl_crystal_size_mid 0.18
_exptl_crystal_size_min 0.01
_refine_diff_density_max 1.485
_refine_diff_density_min -1.471
_refine_diff_density_rms 0.138
_refine_ls_extinction_method none
_refine_ls_goodness_of_fit_ref 1.073
_refine_ls_hydrogen_treatment constr
_refine_ls_matrix_type full
_refine_ls_number_parameters 569
_refine_ls_number_reflns 7262
_refine_ls_number_restraints 2
_refine_ls_restrained_S_all 1.073
_refine_ls_R_factor_all 0.0536
_refine_ls_R_factor_gt 0.0437
_refine_ls_shift/su_max 0.002
_refine_ls_shift/su_mean 0.000
_refine_ls_structure_factor_coef Fsqd
_refine_ls_weighting_details 'w=1/[\s^2^(Fo^2^)+(0.0114P)^2^+86.6431P] where P=(Fo^2^+2Fc^2^)/3'
_refine_ls_weighting_scheme calc
_refine_ls_wR_factor_gt 0.0775
_refine_ls_wR_factor_ref 0.0807
_reflns_Friedel_coverage 0.000
_reflns_number_gt 6364
_reflns_number_total 7262
_reflns_threshold_expression 'I > 2\s(I)'
_cod_data_source_file d5dt02131f2.cif
_cod_data_source_block kd9
_cod_database_code 7719890
_shelx_shelxl_version_number 2018/3
_shelx_space_group_comment
;
The symmetry employed for this shelxl refinement is uniquely defined
by the following loop, which should always be used as a source of
symmetry information in preference to the above space-group names.
They are only intended as comments.
;
_shelx_estimated_absorpt_t_max 0.978
_shelx_estimated_absorpt_t_min 0.472
_olex2_refinement_description
;
1. Fixed Uiso
 At 1.2 times of:
  All C(H) groups, All C(H,H) groups, All N(H) groups
 At 1.5 times of:
  All O(H,H) groups
2. Restrained distances
 Er1-H5A \\sim Er1-H5B
 with sigma of 0.02
 Er1-H4A \\sim Er1-H4B
 with sigma of 0.02
3.a Riding coordinates:
 O11(H11A,H11B)
3.b Free rotating group:
 O4(H4A,H4B), O5(H5A,H5B), O9(H9A,H9B)
3.c Rotating group:
 O3(H3A,H3B)
3.d Ternary CH refined with riding coordinates:
 N5(H5), N6(H6)
3.e Secondary CH2 refined with riding coordinates:
 C15(H15A,H15B), C16(H16A,H16B), C17(H17A,H17B), C18(H18A,H18B), C19(H19A,
 H19B), C20(H20A,H20B), C21(H21A,H21B), C22(H22A,H22B), C23(H23A,H23B),
 C24(H24A,H24B), C25(H25A,H25B), C26(H26A,H26B)
3.f Aromatic/amide H refined with riding coordinates:
 N3(H3), N4(H4), C3(H3C), C4(H4C), C9(H9), C10(H10), C13(H13), C14(H14)
;
_olex2_submission_special_instructions 'No special instructions were received'

loop_
_space_group_symop_operation_xyz
'x, y, z'
'-x, y, -z+1/2'
'x+1/2, y+1/2, z'
'-x+1/2, y+1/2, -z+1/2'
'-x, -y, -z'
'x, -y, z-1/2'
'-x+1/2, -y+1/2, -z'
'x+1/2, -y+1/2, z-1/2'

loop_
_atom_site_label
_atom_site_type_symbol
_atom_site_fract_x
_atom_site_fract_y
_atom_site_fract_z
_atom_site_U_iso_or_equiv
_atom_site_adp_type
_atom_site_occupancy
_atom_site_site_symmetry_order
_atom_site_calc_flag
_atom_site_refinement_flags_posn
_atom_site_refinement_flags_adp
_atom_site_refinement_flags_occupancy
_atom_site_disorder_assembly
_atom_site_disorder_group
Er1 Er 0.35556(2) 0.47017(3) 0.59240(2) 0.01190(7) Uani 1 1 d D . . . .
O1 O 0.28517(11) 0.3183(5) 0.59060(9) 0.0150(8) Uani 1 1 d . . . . .
O2 O 0.43333(10) 0.5339(5) 0.60190(8) 0.0146(7) Uani 1 1 d . . . . .
O3 O 0.37821(12) 0.2325(5) 0.55293(9) 0.0172(8) Uani 1 1 d . . . . .
H3A H 0.407288 0.212935 0.556236 0.026 Uiso 1 1 d R U . . .
H3B H 0.375171 0.269062 0.530215 0.026 Uiso 1 1 d R U . . .
O4 O 0.37949(12) 0.2157(5) 0.62745(9) 0.0176(8) Uani 1 1 d G . . . .
H4A H 0.388388 0.112032 0.618226 0.026 Uiso 1 1 d DG U . . .
H4B H 0.368171 0.186254 0.648484 0.026 Uiso 1 1 d DG U . . .
O5 O 0.34462(12) 0.5218(6) 0.65476(9) 0.0238(9) Uani 1 1 d G . . . .
H5A H 0.318984 0.554134 0.664335 0.036 Uiso 1 1 d DG U . . .
H5B H 0.359675 0.467901 0.672704 0.036 Uiso 1 1 d DG U . . .
O6 O 0.29249(12) 0.6858(5) 0.60104(10) 0.0207(8) Uani 1 1 d . . . . .
O7 O 0.35957(12) 0.8061(5) 0.60472(10) 0.0246(9) Uani 1 1 d . . . . .
O8 O 0.30128(13) 0.9576(6) 0.62481(11) 0.0313(10) Uani 1 1 d . . . . .
O10 O 0.21181(13) 0.1959(5) 0.74884(9) 0.0231(9) Uani 1 1 d . . . . .
O24 O 0.44721(12) 0.9390(5) 0.72182(10) 0.0251(9) Uani 1 1 d . . . . .
N1 N 0.30831(12) 0.5087(5) 0.53420(10) 0.0102(8) Uani 1 1 d . . . . .
N2 N 0.39370(13) 0.6204(6) 0.53971(10) 0.0112(9) Uani 1 1 d . . . . .
N3 N 0.21182(13) 0.2900(5) 0.57216(10) 0.0115(9) Uani 1 1 d . . . . .
H3 H 0.190233 0.314092 0.555544 0.014 Uiso 1 1 calc R U . . .
N4 N 0.50334(14) 0.6181(6) 0.58470(11) 0.0162(9) Uani 1 1 d . . . . .
H4 H 0.519726 0.670009 0.567714 0.019 Uiso 1 1 calc R U . . .
N5 N 0.18932(14) 0.2232(6) 0.67204(11) 0.0136(9) Uani 1 1 d . . . . .
H5 H 0.169625 0.112401 0.668407 0.016 Uiso 1 1 calc R U . . .
N6 N 0.49885(14) 0.8032(6) 0.66118(11) 0.0159(9) Uani 1 1 d . . . . .
H6 H 0.480284 0.855923 0.640228 0.019 Uiso 1 1 calc R U . . .
N7 N 0.31741(15) 0.8224(6) 0.61056(12) 0.0202(10) Uani 1 1 d . . . . .
C1 C 0.25400(16) 0.3480(6) 0.56741(13) 0.0113(10) Uani 1 1 d . . . . .
C2 C 0.26524(16) 0.4485(7) 0.53292(12) 0.0118(10) Uani 1 1 d . . . . .
C3 C 0.23688(15) 0.4738(7) 0.50184(12) 0.0123(10) Uani 1 1 d . . . . .
H3C H 0.206405 0.429743 0.501569 0.015 Uiso 1 1 calc R U . . .
C4 C 0.25318(16) 0.5626(6) 0.47162(13) 0.0126(10) Uani 1 1 d . . . . .
H4C H 0.234027 0.579453 0.450366 0.015 Uiso 1 1 calc R U . . .
C5 C 0.29841(17) 0.6287(6) 0.47220(13) 0.0120(10) Uani 1 1 d . . . . .
C6 C 0.32443(16) 0.5973(6) 0.50469(13) 0.0112(10) Uani 1 1 d . . . . .
C7 C 0.37081(16) 0.6581(7) 0.50795(13) 0.0125(10) Uani 1 1 d . . . . .
C8 C 0.39059(17) 0.7476(7) 0.47774(13) 0.0135(11) Uani 1 1 d . . . . .
C9 C 0.43696(17) 0.7961(7) 0.48182(14) 0.0170(11) Uani 1 1 d . . . . .
H9 H 0.451827 0.857766 0.462547 0.020 Uiso 1 1 calc R U . . .
C10 C 0.46052(17) 0.7532(7) 0.51402(14) 0.0181(11) Uani 1 1 d . . . . .
H10 H 0.491844 0.784385 0.517015 0.022 Uiso 1 1 calc R U . . .
C11 C 0.43809(17) 0.6634(7) 0.54236(13) 0.0147(11) Uani 1 1 d . . . . .
C12 C 0.45895(16) 0.6017(7) 0.57874(13) 0.0137(11) Uani 1 1 d . . . . .
C13 C 0.36309(17) 0.7781(7) 0.44498(13) 0.0160(11) Uani 1 1 d . . . . .
H13 H 0.375989 0.839843 0.424786 0.019 Uiso 1 1 calc R U . . .
C14 C 0.31905(17) 0.7209(7) 0.44217(13) 0.0141(11) Uani 1 1 d . . . . .
H14 H 0.301774 0.742207 0.420072 0.017 Uiso 1 1 calc R U . . .
C15 C 0.20134(16) 0.1860(7) 0.60509(13) 0.0126(10) Uani 1 1 d . . . . .
H15A H 0.227375 0.105949 0.612220 0.015 Uiso 1 1 calc R U . . .
H15B H 0.174263 0.107764 0.600240 0.015 Uiso 1 1 calc R U . . .
C16 C 0.19201(18) 0.3204(7) 0.63595(13) 0.0168(11) Uani 1 1 d . . . . .
H16A H 0.216656 0.413029 0.637456 0.020 Uiso 1 1 calc R U . . .
H16B H 0.162920 0.385060 0.630515 0.020 Uiso 1 1 calc R U . . .
C17 C 0.16786(18) 0.3444(7) 0.70001(13) 0.0172(11) Uani 1 1 d . . . . .
H17A H 0.136434 0.376257 0.691628 0.021 Uiso 1 1 calc R U . . .
H17B H 0.185546 0.459414 0.702665 0.021 Uiso 1 1 calc R U . . .
C18 C 0.16668(18) 0.2474(8) 0.73680(14) 0.0224(12) Uani 1 1 d . . . . .
H18A H 0.153240 0.329536 0.755222 0.027 Uiso 1 1 calc R U . . .
H18B H 0.147293 0.136640 0.734511 0.027 Uiso 1 1 calc R U . . .
C19 C 0.23570(17) 0.1608(8) 0.68633(14) 0.0181(11) Uani 1 1 d . . . . .
H19A H 0.248801 0.072645 0.668853 0.022 Uiso 1 1 calc R U . . .
H19B H 0.256488 0.267362 0.688573 0.022 Uiso 1 1 calc R U . . .
C20 C 0.23118(19) 0.0711(7) 0.72335(13) 0.0213(12) Uani 1 1 d . . . . .
H20A H 0.211535 -0.038805 0.720799 0.026 Uiso 1 1 calc R U . . .
H20B H 0.261594 0.031161 0.732783 0.026 Uiso 1 1 calc R U . . .
C21 C 0.52643(17) 0.5529(7) 0.61862(13) 0.0173(11) Uani 1 1 d . . . . .
H21A H 0.554659 0.487767 0.612119 0.021 Uiso 1 1 calc R U . . .
H21B H 0.506385 0.463756 0.630771 0.021 Uiso 1 1 calc R U . . .
C22 C 0.53866(16) 0.7051(7) 0.64569(13) 0.0159(11) Uani 1 1 d . . . . .
H22A H 0.557118 0.652044 0.666291 0.019 Uiso 1 1 calc R U . . .
H22B H 0.557964 0.795756 0.633197 0.019 Uiso 1 1 calc R U . . .
C23 C 0.51514(17) 0.9598(8) 0.68554(14) 0.0209(12) Uani 1 1 d . . . . .
H23A H 0.533829 1.045247 0.671152 0.025 Uiso 1 1 calc R U . . .
H23B H 0.534437 0.911311 0.706110 0.025 Uiso 1 1 calc R U . . .
C24 C 0.47480(19) 1.0615(8) 0.70068(15) 0.0251(13) Uani 1 1 d . . . . .
H24A H 0.485815 1.163712 0.716501 0.030 Uiso 1 1 calc R U . . .
H24B H 0.456139 1.113979 0.680131 0.030 Uiso 1 1 calc R U . . .
C25 C 0.46836(17) 0.6820(7) 0.68310(14) 0.0181(11) Uani 1 1 d . . . . .
H25A H 0.486316 0.623431 0.703364 0.022 Uiso 1 1 calc R U . . .
H25B H 0.455402 0.584075 0.667104 0.022 Uiso 1 1 calc R U . . .
C26 C 0.43014(18) 0.7946(8) 0.69878(15) 0.0225(12) Uani 1 1 d . . . . .
H26A H 0.411385 0.847660 0.678341 0.027 Uiso 1 1 calc R U . . .
H26B H 0.410305 0.713789 0.713190 0.027 Uiso 1 1 calc R U . . .
O9 O 0.26385(13) 0.6197(5) 0.68089(10) 0.0256(9) Uani 1 1 d G . . . .
H9A H 0.244708 0.693185 0.669633 0.038 Uiso 1 1 d G U . . .
H9B H 0.273685 0.670323 0.701289 0.038 Uiso 1 1 d G U . . .
O11 O 0.44492(13) 0.4145(6) 0.77973(11) 0.0383(11) Uani 1 1 d . . . . .
H11A H 0.424839 0.412541 0.761631 0.057 Uiso 1 1 d R U . . .
H11B H 0.431109 0.428321 0.800381 0.057 Uiso 1 1 d R U . . .
O12 O 0.45054(11) -0.0168(5) 0.60346(9) 0.0192(8) Uani 1 1 d . . . . .
O13 O 0.46901(12) 0.1732(5) 0.56026(10) 0.0232(9) Uani 1 1 d . . . . .
O14 O 0.52072(12) 0.0740(6) 0.59897(10) 0.0292(10) Uani 1 1 d . . . . .
N8 N 0.48060(14) 0.0784(6) 0.58760(12) 0.0183(10) Uani 1 1 d . . . . .
O15 O 0.38512(13) 0.3609(5) 0.71496(10) 0.0243(9) Uani 1 1 d . . . . .
O16 O 0.34358(13) 0.1265(5) 0.69787(10) 0.0261(9) Uani 1 1 d . . . . .
O17 O 0.35026(15) 0.1992(6) 0.75574(10) 0.0335(10) Uani 1 1 d . . . . .
N9 N 0.35946(15) 0.2264(6) 0.72323(12) 0.0225(10) Uani 1 1 d . . . . .
O18 O 0.18430(12) 0.8001(5) 0.64931(10) 0.0237(9) Uani 1 1 d . . . . .
O19 O 0.11795(13) 0.6646(5) 0.64930(11) 0.0278(9) Uani 1 1 d . . . . .
O20 O 0.12380(12) 0.9529(5) 0.66347(10) 0.0230(8) Uani 1 1 d . . . . .
N10 N 0.14177(15) 0.8020(6) 0.65395(11) 0.0188(10) Uani 1 1 d . . . . .
O21 O 0.36206(11) 0.2220(5) 0.47873(9) 0.0175(8) Uani 1 1 d . . . . .
O22 O 0.43283(12) 0.3069(5) 0.47593(10) 0.0252(9) Uani 1 1 d . . . . .
O23 O 0.39575(12) 0.2247(6) 0.42622(10) 0.0261(9) Uani 1 1 d . . . . .
N11 N 0.39730(14) 0.2497(6) 0.45997(11) 0.0159(9) Uani 1 1 d . . . . .

loop_
_atom_site_aniso_label
_atom_site_aniso_U_11
_atom_site_aniso_U_22
_atom_site_aniso_U_33
_atom_site_aniso_U_23
_atom_site_aniso_U_13
_atom_site_aniso_U_12
Er1 0.01048(11) 0.01379(12) 0.01140(11) 0.00120(10) 0.00000(8) 0.00035(10)
O1 0.0095(17) 0.022(2) 0.0138(19) 0.0019(15) -0.0016(14) -0.0035(15)
O2 0.0122(17) 0.0206(19) 0.0111(17) 0.0030(15) 0.0019(13) -0.0035(15)
O3 0.0161(19) 0.026(2) 0.0097(18) 0.0000(15) 0.0013(14) 0.0037(16)
O4 0.021(2) 0.017(2) 0.0156(19) 0.0048(15) 0.0027(15) 0.0076(16)
O5 0.028(2) 0.035(2) 0.0080(17) -0.0022(17) 0.0001(15) 0.0095(19)
O6 0.019(2) 0.022(2) 0.021(2) -0.0036(16) -0.0071(16) 0.0029(16)
O7 0.022(2) 0.020(2) 0.033(2) 0.0016(17) 0.0129(18) -0.0002(17)
O8 0.030(2) 0.020(2) 0.045(3) -0.002(2) 0.0123(19) 0.0090(19)
O10 0.030(2) 0.027(2) 0.0125(19) -0.0011(16) 0.0001(16) 0.0047(17)
O24 0.026(2) 0.027(2) 0.022(2) -0.0081(17) 0.0045(16) 0.0084(18)
N1 0.013(2) 0.006(2) 0.012(2) -0.0031(16) -0.0009(16) 0.0019(16)
N2 0.009(2) 0.016(2) 0.009(2) -0.0016(17) -0.0027(16) 0.0006(17)
N3 0.012(2) 0.014(2) 0.009(2) 0.0004(16) 0.0004(16) 0.0005(17)
N4 0.012(2) 0.021(2) 0.015(2) 0.0000(18) 0.0015(17) 0.0005(18)
N5 0.016(2) 0.014(2) 0.011(2) -0.0013(17) 0.0010(17) 0.0027(18)
N6 0.014(2) 0.022(3) 0.011(2) -0.0001(18) 0.0003(17) 0.0020(19)
N7 0.022(3) 0.016(2) 0.023(3) 0.004(2) 0.003(2) 0.003(2)
C1 0.011(2) 0.010(3) 0.013(3) -0.0025(19) 0.001(2) -0.001(2)
C2 0.015(2) 0.010(3) 0.010(2) -0.005(2) 0.0010(19) 0.003(2)
C3 0.012(2) 0.011(2) 0.015(2) -0.005(2) 0.0020(19) 0.000(2)
C4 0.020(3) 0.010(3) 0.007(2) -0.0035(19) -0.0070(19) 0.003(2)
C5 0.018(3) 0.007(3) 0.011(2) -0.0045(19) -0.001(2) 0.002(2)
C6 0.013(2) 0.009(2) 0.011(2) 0.0020(19) 0.004(2) -0.0016(19)
C7 0.013(2) 0.011(3) 0.013(3) 0.000(2) 0.002(2) 0.001(2)
C8 0.018(3) 0.012(3) 0.011(3) 0.001(2) 0.006(2) 0.001(2)
C9 0.015(3) 0.019(3) 0.017(3) -0.001(2) 0.004(2) -0.001(2)
C10 0.013(3) 0.020(3) 0.022(3) 0.001(2) 0.000(2) -0.004(2)
C11 0.014(3) 0.016(3) 0.014(3) -0.001(2) 0.004(2) 0.001(2)
C12 0.010(2) 0.016(3) 0.015(3) -0.002(2) 0.001(2) 0.000(2)
C13 0.024(3) 0.013(3) 0.011(3) 0.002(2) 0.001(2) 0.000(2)
C14 0.019(3) 0.015(3) 0.009(2) 0.000(2) 0.000(2) 0.002(2)
C15 0.011(2) 0.014(3) 0.013(3) 0.001(2) 0.001(2) 0.001(2)
C16 0.022(3) 0.017(3) 0.011(3) 0.003(2) 0.000(2) 0.000(2)
C17 0.020(3) 0.017(3) 0.015(3) 0.000(2) 0.002(2) 0.000(2)
C18 0.026(3) 0.026(3) 0.015(3) -0.001(2) 0.007(2) -0.001(3)
C19 0.015(3) 0.024(3) 0.015(3) 0.002(2) 0.000(2) 0.004(2)
C20 0.026(3) 0.022(3) 0.015(3) 0.004(2) -0.001(2) 0.004(2)
C21 0.014(2) 0.021(3) 0.017(3) 0.003(2) 0.000(2) 0.005(2)
C22 0.011(3) 0.022(3) 0.015(3) 0.000(2) 0.001(2) 0.003(2)
C23 0.018(3) 0.028(3) 0.016(3) -0.001(2) 0.002(2) -0.002(2)
C24 0.031(3) 0.021(3) 0.022(3) -0.005(2) 0.001(2) 0.000(3)
C25 0.013(3) 0.023(3) 0.018(3) 0.004(2) 0.006(2) 0.000(2)
C26 0.016(3) 0.032(3) 0.020(3) -0.004(2) 0.005(2) 0.002(2)
O9 0.028(2) 0.030(2) 0.018(2) -0.0018(17) -0.0044(17) 0.0025(18)
O11 0.027(2) 0.058(3) 0.030(2) -0.012(2) 0.0000(19) -0.008(2)
O12 0.0139(17) 0.019(2) 0.025(2) 0.0053(16) 0.0044(15) -0.0013(16)
O13 0.0167(19) 0.029(2) 0.024(2) 0.0128(17) 0.0032(16) 0.0050(17)
O14 0.0128(19) 0.045(3) 0.030(2) 0.0155(19) -0.0048(16) -0.0038(18)
N8 0.018(2) 0.018(3) 0.019(2) 0.0012(19) 0.0014(19) 0.0023(19)
O15 0.026(2) 0.024(2) 0.022(2) 0.0049(17) -0.0045(17) -0.0057(18)
O16 0.028(2) 0.027(2) 0.024(2) -0.0018(18) -0.0010(17) -0.0070(18)
O17 0.050(3) 0.039(3) 0.012(2) 0.0052(18) 0.0065(19) -0.006(2)
N9 0.021(3) 0.024(3) 0.022(3) 0.001(2) -0.002(2) 0.004(2)
O18 0.014(2) 0.032(2) 0.025(2) 0.0015(17) 0.0044(16) 0.0064(17)
O19 0.029(2) 0.018(2) 0.036(2) -0.0017(18) -0.0001(18) -0.0041(18)
O20 0.0198(19) 0.018(2) 0.031(2) -0.0016(17) 0.0009(16) 0.0041(17)
N10 0.023(3) 0.019(3) 0.014(2) 0.0027(19) -0.0025(19) 0.003(2)
O21 0.0076(17) 0.031(2) 0.0146(19) 0.0025(16) 0.0039(14) -0.0028(15)
O22 0.0112(19) 0.040(3) 0.024(2) -0.0038(18) -0.0028(16) -0.0030(17)
O23 0.019(2) 0.046(3) 0.014(2) -0.0045(18) 0.0043(16) -0.0031(18)
N11 0.019(2) 0.013(2) 0.015(2) -0.0004(18) 0.0004(19) 0.0024(19)

loop_
_atom_type_symbol
_atom_type_description
_atom_type_scat_dispersion_real
_atom_type_scat_dispersion_imag
_atom_type_scat_source
C C 0.0033 0.0016 'International Tables Vol C Tables 4.2.6.8 and 6.1.1.4'
H H 0.0000 0.0000 'International Tables Vol C Tables 4.2.6.8 and 6.1.1.4'
Er Er -0.2586 4.9576 'International Tables Vol C Tables 4.2.6.8 and 6.1.1.4'
N N 0.0061 0.0033 'International Tables Vol C Tables 4.2.6.8 and 6.1.1.4'
O O 0.0106 0.0060 'International Tables Vol C Tables 4.2.6.8 and 6.1.1.4'

loop_
_geom_angle_atom_site_label_1
_geom_angle_atom_site_label_2
_geom_angle_atom_site_label_3
_geom_angle
_geom_angle_site_symmetry_1
_geom_angle_site_symmetry_3
_geom_angle_publ_flag
O1 Er1 O2 162.04(12) . . ?
O1 Er1 O3 84.25(12) . . ?
O1 Er1 O4 83.69(12) . . ?
O1 Er1 O6 68.87(12) . . ?
O1 Er1 O7 120.44(12) . . ?
O1 Er1 N1 64.26(12) . . ?
O1 Er1 N2 126.90(12) . . ?
O2 Er1 O3 86.81(12) . . ?
O2 Er1 O4 78.63(12) . . ?
O2 Er1 O6 126.02(12) . . ?
O2 Er1 O7 74.82(12) . . ?
O2 Er1 N1 127.74(12) . . ?
O2 Er1 N2 64.52(11) . . ?
O3 Er1 O6 140.87(12) . . ?
O3 Er1 O7 144.98(12) . . ?
O3 Er1 N1 74.21(12) . . ?
O3 Er1 N2 73.42(12) . . ?
O4 Er1 O3 70.38(12) . . ?
O4 Er1 O6 130.62(12) . . ?
O4 Er1 O7 131.91(13) . . ?
O4 Er1 N1 134.02(13) . . ?
O4 Er1 N2 128.98(12) . . ?
O5 Er1 O1 87.49(13) . . ?
O5 Er1 O2 89.24(12) . . ?
O5 Er1 O3 139.50(13) . . ?
O5 Er1 O4 69.34(13) . . ?
O5 Er1 O6 69.23(12) . . ?
O5 Er1 O7 70.94(13) . . ?
O5 Er1 N1 135.52(12) . . ?
O5 Er1 N2 138.84(14) . . ?
O6 Er1 O7 51.63(12) . . ?
O6 Er1 N1 68.73(12) . . ?
O6 Er1 N2 100.02(13) . . ?
O7 Er1 N1 93.63(12) . . ?
O7 Er1 N2 71.79(12) . . ?
N2 Er1 N1 63.47(12) . . ?
C1 O1 Er1 124.5(3) . . ?
C12 O2 Er1 125.6(3) . . ?
Er1 O3 H3A 109.3 . . ?
Er1 O3 H3B 109.3 . . ?
H3A O3 H3B 104.7 . . ?
Er1 O4 H4A 124.5 . . ?
Er1 O4 H4B 123.8 . . ?
H4A O4 H4B 104.6 . . ?
Er1 O5 H5A 125.4 . . ?
Er1 O5 H5B 125.1 . . ?
H5A O5 H5B 104.3 . . ?
N7 O6 Er1 96.1(3) . . ?
N7 O7 Er1 94.7(3) . . ?
C20 O10 C18 110.5(4) . . ?
C26 O24 C24 109.7(4) . . ?
C2 N1 Er1 119.3(3) . . ?
C2 N1 C6 118.9(4) . . ?
C6 N1 Er1 121.7(3) . . ?
C7 N2 Er1 121.6(3) . . ?
C11 N2 Er1 120.3(3) . . ?
C11 N2 C7 118.2(4) . . ?
C1 N3 H3 120.2 . . ?
C1 N3 C15 119.6(4) . . ?
C15 N3 H3 120.2 . . ?
C12 N4 H4 118.8 . . ?
C12 N4 C21 122.5(4) . . ?
C21 N4 H4 118.8 . . ?
C16 N5 H5 108.2 . . ?
C16 N5 C17 110.5(4) . . ?
C16 N5 C19 111.9(4) . . ?
C17 N5 H5 108.2 . . ?
C17 N5 C19 109.6(4) . . ?
C19 N5 H5 108.2 . . ?
C22 N6 H6 108.1 . . ?
C22 N6 C23 110.2(4) . . ?
C22 N6 C25 113.7(4) . . ?
C23 N6 H6 108.1 . . ?
C25 N6 H6 108.1 . . ?
C25 N6 C23 108.4(4) . . ?
O6 N7 Er1 57.8(2) . . ?
O7 N7 Er1 59.4(2) . . ?
O7 N7 O6 115.8(4) . . ?
O8 N7 Er1 167.8(3) . . ?
O8 N7 O6 121.4(4) . . ?
O8 N7 O7 122.8(5) . . ?
O1 C1 N3 121.8(4) . . ?
O1 C1 C2 118.5(4) . . ?
N3 C1 C2 119.7(4) . . ?
N1 C2 C1 111.3(4) . . ?
N1 C2 C3 121.6(4) . . ?
C3 C2 C1 127.0(4) . . ?
C2 C3 H3C 120.1 . . ?
C4 C3 C2 119.8(4) . . ?
C4 C3 H3C 120.1 . . ?
C3 C4 H4C 120.0 . . ?
C3 C4 C5 119.9(4) . . ?
C5 C4 H4C 120.0 . . ?
C4 C5 C14 124.6(4) . . ?
C6 C5 C4 116.3(4) . . ?
C6 C5 C14 119.1(4) . . ?
N1 C6 C5 123.5(4) . . ?
N1 C6 C7 115.9(4) . . ?
C5 C6 C7 120.6(4) . . ?
N2 C7 C6 117.1(4) . . ?
N2 C7 C8 123.6(4) . . ?
C8 C7 C6 119.3(4) . . ?
C7 C8 C13 118.8(5) . . ?
C9 C8 C7 116.8(5) . . ?
C9 C8 C13 124.4(5) . . ?
C8 C9 H9 120.3 . . ?
C10 C9 C8 119.3(5) . . ?
C10 C9 H9 120.3 . . ?
C9 C10 H10 120.1 . . ?
C9 C10 C11 119.8(5) . . ?
C11 C10 H10 120.1 . . ?
N2 C11 C10 122.2(5) . . ?
N2 C11 C12 111.1(4) . . ?
C10 C11 C12 126.6(5) . . ?
O2 C12 N4 122.5(5) . . ?
O2 C12 C11 118.2(4) . . ?
N4 C12 C11 119.3(4) . . ?
C8 C13 H13 119.2 . . ?
C14 C13 C8 121.6(5) . . ?
C14 C13 H13 119.2 . . ?
C5 C14 H14 119.7 . . ?
C13 C14 C5 120.7(5) . . ?
C13 C14 H14 119.7 . . ?
N3 C15 H15A 110.0 . . ?
N3 C15 H15B 110.0 . . ?
N3 C15 C16 108.6(4) . . ?
H15A C15 H15B 108.4 . . ?
C16 C15 H15A 110.0 . . ?
C16 C15 H15B 110.0 . . ?
N5 C16 C15 110.9(4) . . ?
N5 C16 H16A 109.4 . . ?
N5 C16 H16B 109.4 . . ?
C15 C16 H16A 109.4 . . ?
C15 C16 H16B 109.4 . . ?
H16A C16 H16B 108.0 . . ?
N5 C17 H17A 109.6 . . ?
N5 C17 H17B 109.6 . . ?
N5 C17 C18 110.2(4) . . ?
H17A C17 H17B 108.1 . . ?
C18 C17 H17A 109.6 . . ?
C18 C17 H17B 109.6 . . ?
O10 C18 C17 110.3(4) . . ?
O10 C18 H18A 109.6 . . ?
O10 C18 H18B 109.6 . . ?
C17 C18 H18A 109.6 . . ?
C17 C18 H18B 109.6 . . ?
H18A C18 H18B 108.1 . . ?
N5 C19 H19A 109.8 . . ?
N5 C19 H19B 109.8 . . ?
H19A C19 H19B 108.2 . . ?
C20 C19 N5 109.6(4) . . ?
C20 C19 H19A 109.8 . . ?
C20 C19 H19B 109.8 . . ?
O10 C20 C19 110.5(4) . . ?
O10 C20 H20A 109.5 . . ?
O10 C20 H20B 109.5 . . ?
C19 C20 H20A 109.5 . . ?
C19 C20 H20B 109.5 . . ?
H20A C20 H20B 108.1 . . ?
N4 C21 H21A 108.8 . . ?
N4 C21 H21B 108.8 . . ?
N4 C21 C22 113.7(4) . . ?
H21A C21 H21B 107.7 . . ?
C22 C21 H21A 108.8 . . ?
C22 C21 H21B 108.8 . . ?
N6 C22 C21 115.0(4) . . ?
N6 C22 H22A 108.5 . . ?
N6 C22 H22B 108.5 . . ?
C21 C22 H22A 108.5 . . ?
C21 C22 H22B 108.5 . . ?
H22A C22 H22B 107.5 . . ?
N6 C23 H23A 109.6 . . ?
N6 C23 H23B 109.6 . . ?
N6 C23 C24 110.2(4) . . ?
H23A C23 H23B 108.1 . . ?
C24 C23 H23A 109.6 . . ?
C24 C23 H23B 109.6 . . ?
O24 C24 C23 110.3(4) . . ?
O24 C24 H24A 109.6 . . ?
O24 C24 H24B 109.6 . . ?
C23 C24 H24A 109.6 . . ?
C23 C24 H24B 109.6 . . ?
H24A C24 H24B 108.1 . . ?
N6 C25 H25A 109.7 . . ?
N6 C25 H25B 109.7 . . ?
N6 C25 C26 109.9(4) . . ?
H25A C25 H25B 108.2 . . ?
C26 C25 H25A 109.7 . . ?
C26 C25 H25B 109.7 . . ?
O24 C26 C25 111.7(4) . . ?
O24 C26 H26A 109.3 . . ?
O24 C26 H26B 109.3 . . ?
C25 C26 H26A 109.3 . . ?
C25 C26 H26B 109.3 . . ?
H26A C26 H26B 107.9 . . ?
H9A O9 H9B 109.4 . . ?
H11A O11 H11B 109.4 . . ?
O13 N8 O12 119.1(4) . . ?
O14 N8 O12 120.0(4) . . ?
O14 N8 O13 120.9(4) . . ?
O16 N9 O15 118.8(4) . . ?
O17 N9 O15 119.7(5) . . ?
O17 N9 O16 121.5(5) . . ?
O18 N10 O20 117.7(4) . . ?
O19 N10 O18 122.1(5) . . ?
O19 N10 O20 120.2(4) . . ?
O22 N11 O21 119.0(4) . . ?
O23 N11 O21 120.1(4) . . ?
O23 N11 O22 120.9(4) . . ?

loop_
_geom_bond_atom_site_label_1
_geom_bond_atom_site_label_2
_geom_bond_distance
_geom_bond_site_symmetry_2
_geom_bond_publ_flag
Er1 O1 2.343(3) . ?
Er1 O2 2.344(3) . ?
Er1 O3 2.359(3) . ?
Er1 O4 2.347(3) . ?
Er1 O5 2.331(3) . ?
Er1 O6 2.456(4) . ?
Er1 O7 2.493(4) . ?
Er1 N1 2.511(4) . ?
Er1 N2 2.501(4) . ?
O1 C1 1.244(6) . ?
O2 C12 1.248(6) . ?
O3 H3A 0.8699 . ?
O3 H3B 0.8703 . ?
O4 H4A 0.8705 . ?
O4 H4B 0.8704 . ?
O5 H5A 0.8710 . ?
O5 H5B 0.8707 . ?
O6 N7 1.278(6) . ?
O7 N7 1.267(5) . ?
O8 N7 1.216(6) . ?
O10 C18 1.432(6) . ?
O10 C20 1.430(6) . ?
O24 C24 1.444(6) . ?
O24 C26 1.427(6) . ?
N1 C2 1.337(6) . ?
N1 C6 1.351(6) . ?
N2 C7 1.347(6) . ?
N2 C11 1.340(6) . ?
N3 H3 0.8800 . ?
N3 C1 1.324(6) . ?
N3 C15 1.458(6) . ?
N4 H4 0.8800 . ?
N4 C12 1.319(6) . ?
N4 C21 1.468(6) . ?
N5 H5 1.0000 . ?
N5 C16 1.496(6) . ?
N5 C17 1.501(6) . ?
N5 C19 1.512(6) . ?
N6 H6 1.0000 . ?
N6 C22 1.495(6) . ?
N6 C23 1.514(7) . ?
N6 C25 1.504(6) . ?
C1 C2 1.498(7) . ?
C2 C3 1.396(6) . ?
C3 H3C 0.9500 . ?
C3 C4 1.374(7) . ?
C4 H4C 0.9500 . ?
C4 C5 1.412(7) . ?
C5 C6 1.406(7) . ?
C5 C14 1.433(7) . ?
C6 C7 1.433(7) . ?
C7 C8 1.417(7) . ?
C8 C9 1.409(7) . ?
C8 C13 1.436(7) . ?
C9 H9 0.9500 . ?
C9 C10 1.378(7) . ?
C10 H10 0.9500 . ?
C10 C11 1.402(7) . ?
C11 C12 1.510(7) . ?
C13 H13 0.9500 . ?
C13 C14 1.359(7) . ?
C14 H14 0.9500 . ?
C15 H15A 0.9900 . ?
C15 H15B 0.9900 . ?
C15 C16 1.521(7) . ?
C16 H16A 0.9900 . ?
C16 H16B 0.9900 . ?
C17 H17A 0.9900 . ?
C17 H17B 0.9900 . ?
C17 C18 1.515(7) . ?
C18 H18A 0.9900 . ?
C18 H18B 0.9900 . ?
C19 H19A 0.9900 . ?
C19 H19B 0.9900 . ?
C19 C20 1.507(7) . ?
C20 H20A 0.9900 . ?
C20 H20B 0.9900 . ?
C21 H21A 0.9900 . ?
C21 H21B 0.9900 . ?
C21 C22 1.520(7) . ?
C22 H22A 0.9900 . ?
C22 H22B 0.9900 . ?
C23 H23A 0.9900 . ?
C23 H23B 0.9900 . ?
C23 C24 1.515(7) . ?
C24 H24A 0.9900 . ?
C24 H24B 0.9900 . ?
C25 H25A 0.9900 . ?
C25 H25B 0.9900 . ?
C25 C26 1.516(7) . ?
C26 H26A 0.9900 . ?
C26 H26B 0.9900 . ?
O9 H9A 0.8697 . ?
O9 H9B 0.8702 . ?
O11 H11A 0.8702 . ?
O11 H11B 0.8701 . ?
O12 N8 1.275(5) . ?
O13 N8 1.250(5) . ?
O14 N8 1.236(5) . ?
O15 N9 1.278(6) . ?
O16 N9 1.255(6) . ?
O17 N9 1.237(6) . ?
O18 N10 1.265(5) . ?
O19 N10 1.231(6) . ?
O20 N10 1.273(5) . ?
O21 N11 1.272(5) . ?
O22 N11 1.250(5) . ?
O23 N11 1.240(5) . ?

loop_
_geom_torsion_atom_site_label_1
_geom_torsion_atom_site_label_2
_geom_torsion_atom_site_label_3
_geom_torsion_atom_site_label_4
_geom_torsion
_geom_torsion_site_symmetry_1
_geom_torsion_site_symmetry_2
_geom_torsion_site_symmetry_3
_geom_torsion_site_symmetry_4
_geom_torsion_publ_flag
Er1 O1 C1 N3 -164.7(3) . . . . ?
Er1 O1 C1 C2 16.7(6) . . . . ?
Er1 O2 C12 N4 -173.4(3) . . . . ?
Er1 O2 C12 C11 5.4(6) . . . . ?
Er1 O6 N7 O7 13.3(4) . . . . ?
Er1 O6 N7 O8 -165.7(4) . . . . ?
Er1 O7 N7 O6 -13.0(4) . . . . ?
Er1 O7 N7 O8 165.9(4) . . . . ?
Er1 N1 C2 C1 -5.5(5) . . . . ?
Er1 N1 C2 C3 177.1(3) . . . . ?
Er1 N1 C6 C5 -177.1(3) . . . . ?
Er1 N1 C6 C7 3.4(6) . . . . ?
Er1 N2 C7 C6 -4.1(6) . . . . ?
Er1 N2 C7 C8 178.2(4) . . . . ?
Er1 N2 C11 C10 -177.8(4) . . . . ?
Er1 N2 C11 C12 2.6(5) . . . . ?
O1 C1 C2 N1 -6.2(6) . . . . ?
O1 C1 C2 C3 170.9(5) . . . . ?
N1 C2 C3 C4 0.0(7) . . . . ?
N1 C6 C7 N2 0.5(6) . . . . ?
N1 C6 C7 C8 178.3(4) . . . . ?
N2 C7 C8 C9 0.8(7) . . . . ?
N2 C7 C8 C13 179.0(5) . . . . ?
N2 C11 C12 O2 -4.9(6) . . . . ?
N2 C11 C12 N4 173.9(4) . . . . ?
N3 C1 C2 N1 175.1(4) . . . . ?
N3 C1 C2 C3 -7.7(7) . . . . ?
N3 C15 C16 N5 -169.8(4) . . . . ?
N4 C21 C22 N6 64.8(6) . . . . ?
N5 C17 C18 O10 57.7(6) . . . . ?
N5 C19 C20 O10 -58.7(6) . . . . ?
N6 C23 C24 O24 59.4(5) . . . . ?
N6 C25 C26 O24 -58.8(6) . . . . ?
C1 N3 C15 C16 84.7(5) . . . . ?
C1 C2 C3 C4 -176.9(4) . . . . ?
C2 N1 C6 C5 -0.6(7) . . . . ?
C2 N1 C6 C7 180.0(4) . . . . ?
C2 C3 C4 C5 -0.3(7) . . . . ?
C3 C4 C5 C6 0.2(7) . . . . ?
C3 C4 C5 C14 179.2(5) . . . . ?
C4 C5 C6 N1 0.2(7) . . . . ?
C4 C5 C6 C7 179.7(4) . . . . ?
C4 C5 C14 C13 -179.2(5) . . . . ?
C5 C6 C7 N2 -179.0(4) . . . . ?
C5 C6 C7 C8 -1.2(7) . . . . ?
C6 N1 C2 C1 177.8(4) . . . . ?
C6 N1 C2 C3 0.5(7) . . . . ?
C6 C5 C14 C13 -0.3(7) . . . . ?
C6 C7 C8 C9 -176.9(4) . . . . ?
C6 C7 C8 C13 1.4(7) . . . . ?
C7 N2 C11 C10 3.0(7) . . . . ?
C7 N2 C11 C12 -176.6(4) . . . . ?
C7 C8 C9 C10 0.8(7) . . . . ?
C7 C8 C13 C14 -1.0(7) . . . . ?
C8 C9 C10 C11 -0.5(8) . . . . ?
C8 C13 C14 C5 0.5(7) . . . . ?
C9 C8 C13 C14 177.0(5) . . . . ?
C9 C10 C11 N2 -1.5(8) . . . . ?
C9 C10 C11 C12 178.1(5) . . . . ?
C10 C11 C12 O2 175.5(5) . . . . ?
C10 C11 C12 N4 -5.7(8) . . . . ?
C11 N2 C7 C6 175.0(4) . . . . ?
C11 N2 C7 C8 -2.7(7) . . . . ?
C12 N4 C21 C22 -102.7(6) . . . . ?
C13 C8 C9 C10 -177.3(5) . . . . ?
C14 C5 C6 N1 -178.8(4) . . . . ?
C14 C5 C6 C7 0.6(7) . . . . ?
C15 N3 C1 O1 -1.0(7) . . . . ?
C15 N3 C1 C2 177.7(4) . . . . ?
C16 N5 C17 C18 -178.1(4) . . . . ?
C16 N5 C19 C20 177.7(4) . . . . ?
C17 N5 C16 C15 -164.6(4) . . . . ?
C17 N5 C19 C20 54.7(5) . . . . ?
C18 O10 C20 C19 62.5(5) . . . . ?
C19 N5 C16 C15 72.9(5) . . . . ?
C19 N5 C17 C18 -54.3(5) . . . . ?
C20 O10 C18 C17 -61.6(5) . . . . ?
C21 N4 C12 O2 1.9(8) . . . . ?
C21 N4 C12 C11 -176.9(4) . . . . ?
C22 N6 C23 C24 179.0(4) . . . . ?
C22 N6 C25 C26 177.9(4) . . . . ?
C23 N6 C22 C21 -176.0(4) . . . . ?
C23 N6 C25 C26 55.0(5) . . . . ?
C24 O24 C26 C25 61.1(5) . . . . ?
C25 N6 C22 C21 62.1(5) . . . . ?
C25 N6 C23 C24 -56.0(5) . . . . ?
C26 O24 C24 C23 -61.0(5) . . . . ?
